data_4317005
loop_
_publ_author_name
'Xiuli Wang'
'Hailiang Hu'
'Aixiang Tian'
'Hongyan Lin'
'Jin Li'

_publ_section_title
;
 Application of Tetrazole-Functionalized Thioethers with Different Spacer
 Lengths in the Self-Assembly of Polyoxometalate-Based Hybrid Compounds
;
_journal_name_full 'Inorganic Chemistry'
_journal_page_first 10299
_journal_page_last 10306
_journal_paper_doi 10.1021/ic100840a
_journal_volume 49
_journal_year 2010
_chemical_formula_moiety '[Cu4(C5H8N8S2)4(SiW12O40)](H2O)2'
_chemical_formula_sum 'C20 H36 Cu4 N32 O42 S8 Si W12'
_chemical_formula_weight 4141.74
_chemical_name_systematic ?
_space_group_IT_number 2
_symmetry_cell_setting triclinic
_symmetry_space_group_name_Hall '-P 1'
_symmetry_space_group_name_H-M 'P -1'
_atom_sites_solution_hydrogens geom
_atom_sites_solution_primary direct
_atom_sites_solution_secondary difmap
_audit_creation_method SHELXL-97
_cell_angle_alpha 88.053(2)
_cell_angle_beta 68.5830(10)
_cell_angle_gamma 64.3260(10)
_cell_formula_units_Z 1
_cell_length_a 12.3635(13)
_cell_length_b 13.2905(14)
_cell_length_c 13.9050(15)
_cell_measurement_reflns_used 3171
_cell_measurement_temperature 296(2)
_cell_measurement_theta_max 27.6400
_cell_measurement_theta_min 2.5094
_cell_volume 1895.9(3)
_computing_cell_refinement 'Bruker SAINT'
_computing_data_collection 'Bruker APEX2'
_computing_data_reduction 'Bruker SAINT'
_computing_molecular_graphics 'Bruker SHELXTL'
_computing_publication_material 'Bruker SHELXTL'
_computing_structure_refinement 'SHELXL-97 (Sheldrick, 2008)'
_computing_structure_solution 'SHELXS-97 (Sheldrick, 2008)'
_diffrn_ambient_temperature 296(2)
_diffrn_measured_fraction_theta_full 0.985
_diffrn_measured_fraction_theta_max 0.985
_diffrn_measurement_device_type 'Bruker APEX-II CCD'
_diffrn_measurement_method '\f and \w scans'
_diffrn_radiation_monochromator graphite
_diffrn_radiation_source 'fine-focus sealed tube'
_diffrn_radiation_type MoK\a
_diffrn_radiation_wavelength 0.71073
_diffrn_reflns_av_R_equivalents 0.0274
_diffrn_reflns_av_sigmaI/netI 0.0560
_diffrn_reflns_limit_h_max 14
_diffrn_reflns_limit_h_min -13
_diffrn_reflns_limit_k_max 15
_diffrn_reflns_limit_k_min -15
_diffrn_reflns_limit_l_max 16
_diffrn_reflns_limit_l_min -14
_diffrn_reflns_number 9602
_diffrn_reflns_theta_full 25.00
_diffrn_reflns_theta_max 25.00
_diffrn_reflns_theta_min 1.59
_exptl_absorpt_coefficient_mu 19.554
_exptl_absorpt_correction_T_max 0.2025
_exptl_absorpt_correction_T_min 0.1854
_exptl_absorpt_correction_type multi-scan
_exptl_absorpt_process_details ' SADABS, Sheldrick, 1996'
_exptl_crystal_colour Orange
_exptl_crystal_density_diffrn 3.628
_exptl_crystal_density_method 'not measured'
_exptl_crystal_description Block
_exptl_crystal_F_000 1862
_exptl_crystal_size_max 0.13
_exptl_crystal_size_mid 0.12
_exptl_crystal_size_min 0.12
_refine_diff_density_max 2.799
_refine_diff_density_min -5.373
_refine_diff_density_rms 0.535
_refine_ls_extinction_method none
_refine_ls_goodness_of_fit_ref 1.371
_refine_ls_hydrogen_treatment constr
_refine_ls_matrix_type full
_refine_ls_number_parameters 584
_refine_ls_number_reflns 6587
_refine_ls_number_restraints 294
_refine_ls_restrained_S_all 1.341
_refine_ls_R_factor_all 0.1249
_refine_ls_R_factor_gt 0.1182
_refine_ls_shift/su_max 0.000
_refine_ls_shift/su_mean 0.000
_refine_ls_structure_factor_coef Fsqd
_refine_ls_weighting_details 'calc w=1/[\s^2^(Fo^2^)+(0.0307P)^2^+536.4481P] where P=(Fo^2^+2Fc^2^)/3'
_refine_ls_weighting_scheme calc
_refine_ls_wR_factor_gt 0.2767
_refine_ls_wR_factor_ref 0.2790
_reflns_number_gt 5938
_reflns_number_total 6587
_reflns_threshold_expression >2sigma(I)
_cod_data_source_file ic100840a_si_002_1.cif
_cod_data_source_block WXL_1
_cod_depositor_comments
;
The following automatic conversions were performed:

'_symmetry_cell_setting' value 'Triclinic' changed to 'triclinic'
according to the built-in table from CIF Core dictionary named
'cif_core.dic' version 2.4.1 from 2010-06-29.

Automatic conversion script
Id: cif_fix_values 1646 2011-03-28 12:23:43Z adriana 
;
_cod_database_code 4317005

loop_
_symmetry_equiv_pos_as_xyz
'x, y, z'
'-x, -y, -z'

loop_
_atom_site_label
_atom_site_type_symbol
_atom_site_fract_x
_atom_site_fract_y
_atom_site_fract_z
_atom_site_U_iso_or_equiv
_atom_site_adp_type
_atom_site_occupancy
_atom_site_symmetry_multiplicity
_atom_site_calc_flag
_atom_site_refinement_flags
_atom_site_disorder_assembly
_atom_site_disorder_group
Cu1 Cu -1.3231(6) -0.0509(6) -0.0553(5) 0.0477(17) Uani 1 1 d . . .
Cu2 Cu -0.5676(6) -0.3654(6) -0.0463(5) 0.0398(15) Uani 1 1 d . . .
Si1 Si -1.0000 -0.5000 -0.5000 0.043(5) Uani 1 2 d S . .
W1 W -1.21432(18) -0.21434(15) -0.48746(14) 0.0303(5) Uani 1 1 d . . .
W2 W -0.70525(15) -0.57249(15) -0.46842(13) 0.0229(4) Uani 1 1 d . . .
W3 W -1.16949(19) -0.31506(18) -0.26011(15) 0.0397(6) Uani 1 1 d . . .
W4 W -0.96334(18) -0.60357(15) -0.27261(14) 0.0280(4) Uani 1 1 d . . .
W5 W -0.91548(19) -0.28746(16) -0.46228(14) 0.0297(5) Uani 1 1 d . . .
W6 W -1.25949(16) -0.52360(16) -0.30077(15) 0.0302(5) Uani 1 1 d . . .
S1 S -1.2614(13) 0.0436(12) -0.3041(9) 0.046(3) Uani 1 1 d . . .
S2 S -1.2768(14) 0.1866(11) -0.1236(12) 0.047(3) Uani 1 1 d . . .
S3 S -0.8587(10) -0.3511(10) -0.0585(8) 0.031(3) Uani 1 1 d . . .
S4 S -0.6354(10) -0.3913(10) -0.2739(9) 0.032(3) Uani 1 1 d . . .
O1 O -1.312(3) -0.079(3) -0.485(3) 0.043(9) Uani 1 1 d . . .
O2 O -0.567(3) -0.606(3) -0.452(3) 0.056(12) Uani 1 1 d . . .
O3 O -1.251(3) -0.227(3) -0.147(2) 0.033(7) Uani 1 1 d U A .
O4 O -0.942(4) -0.655(3) -0.166(3) 0.047(9) Uani 1 1 d U . .
O5 O -0.877(4) -0.190(3) -0.443(3) 0.050(9) Uani 1 1 d U A .
O6 O -1.381(3) -0.539(3) -0.208(2) 0.029(7) Uani 1 1 d U . .
O7 O -0.928(5) -0.504(4) -0.632(4) 0.015(10) Uani 0.50 1 d PU . .
O8 O -0.942(5) -0.633(4) -0.550(4) 0.017(11) Uani 0.50 1 d PU . .
O9 O -0.879(4) -0.475(4) -0.516(3) 0.010(10) Uani 0.50 1 d PU . .
O10 O -0.897(5) -0.585(4) -0.459(4) 0.016(11) Uani 0.50 1 d PU . .
O11 O -1.110(5) -0.595(4) -0.286(4) 0.023(9) Uani 0.56(5) 1 d PU . 1
O11' O -1.132(6) -0.614(5) -0.215(5) 0.023(9) Uani 0.44(5) 1 d PU . 2
O12 O -1.040(6) -0.250(7) -0.319(5) 0.022(9) Uani 0.48(7) 1 d PU A 1
O12' O -1.021(5) -0.306(6) -0.331(4) 0.022(9) Uani 0.52(7) 1 d PU A 2
O13 O -0.812(3) -0.581(3) -0.332(2) 0.036(7) Uani 1 1 d U . .
O14 O -1.075(5) -0.445(5) -0.191(5) 0.023(9) Uani 0.51(5) 1 d PU . 1
O14' O -1.044(6) -0.443(5) -0.258(5) 0.023(9) Uani 0.49(5) 1 d PU . 2
O15 O -0.760(7) -0.411(5) -0.434(5) 0.021(9) Uani 0.47(8) 1 d PU A 1
O15' O -0.807(6) -0.421(5) -0.437(4) 0.021(9) Uani 0.53(8) 1 d PU A 2
O16 O -1.185(4) -0.661(3) -0.391(3) 0.050(9) Uani 1 1 d U . .
O17 O -1.047(5) -0.233(5) -0.505(4) 0.018(9) Uani 0.53(6) 1 d PU A 1
O17' O -1.072(6) -0.172(6) -0.490(4) 0.018(9) Uani 0.47(6) 1 d PU A 2
O18 O -1.235(6) -0.257(6) -0.351(4) 0.023(9) Uani 0.51(6) 1 d PU A 1
O18' O -1.272(6) -0.190(6) -0.340(4) 0.023(9) Uani 0.49(6) 1 d PU A 2
O19 O -1.257(5) -0.393(4) -0.278(5) 0.020(9) Uani 0.51(5) 1 d PU . 1
O19' O -1.294(6) -0.389(5) -0.217(5) 0.020(9) Uani 0.49(5) 1 d P . 2
O20 O -1.321(4) -0.278(4) -0.485(3) 0.059(11) Uani 1 1 d . . .
O21 O -1.127(4) -0.263(3) -0.632(3) 0.052(10) Uani 1 1 d . . .
O22 O -0.658(5) -0.555(3) -0.613(2) 0.061(12) Uani 1 1 d . . .
N1 N -1.446(3) 0.038(3) -0.128(3) 0.027(8) Uani 1 1 d U . .
N2 N -1.576(3) 0.065(3) -0.087(3) 0.022(7) Uani 1 1 d U . .
N3 N -1.621(4) 0.108(3) -0.158(3) 0.031(8) Uani 1 1 d U . .
N4 N -1.524(4) 0.108(4) -0.238(3) 0.043(10) Uani 1 1 d U . .
N5 N -1.161(3) -0.031(3) -0.095(3) 0.029(8) Uani 1 1 d U . .
N6 N -1.047(4) -0.107(3) -0.094(3) 0.036(9) Uani 1 1 d U . .
N7 N -0.961(4) -0.067(4) -0.122(3) 0.045(11) Uani 1 1 d U . .
N8 N -1.033(4) 0.044(3) -0.136(3) 0.036(9) Uani 1 1 d U . .
N9 N -0.639(3) -0.474(3) -0.019(2) 0.019(7) Uani 1 1 d U . .
N10 N -0.570(4) -0.585(3) -0.008(3) 0.031(8) Uani 1 1 d U . .
N11 N -0.629(3) -0.645(3) -0.014(3) 0.026(8) Uani 1 1 d U . .
N12 N -0.739(4) -0.571(4) -0.031(3) 0.039(10) Uani 1 1 d U . .
N13 N -0.606(4) -0.259(3) -0.147(3) 0.033(9) Uani 1 1 d U . .
N14 N -0.606(5) -0.159(4) -0.145(4) 0.052(12) Uani 1 1 d U . .
N15 N -0.620(5) -0.119(4) -0.228(4) 0.053(12) Uani 1 1 d U . .
N16 N -0.641(3) -0.186(3) -0.273(3) 0.027(8) Uani 1 1 d U . .
C1 C -1.417(4) 0.061(4) -0.220(3) 0.030(10) Uani 1 1 d U . .
C2 C -1.262(5) 0.174(4) -0.253(4) 0.034(10) Uani 1 1 d U . .
H2A H -1.1813 0.1759 -0.2968 0.041 Uiso 1 1 calc R . .
H2B H -1.3327 0.2398 -0.2599 0.041 Uiso 1 1 calc R . .
C3 C -1.147(5) 0.060(4) -0.121(4) 0.035(11) Uani 1 1 d U . .
C4 C -1.544(5) 0.141(4) -0.333(4) 0.041(12) Uani 1 1 d U . .
H4A H -1.6356 0.1730 -0.3197 0.061 Uiso 1 1 calc R . .
H4B H -1.4971 0.0765 -0.3866 0.061 Uiso 1 1 calc R . .
H4C H -1.5140 0.1967 -0.3569 0.061 Uiso 1 1 calc R . .
C5 C -0.972(6) 0.125(5) -0.185(5) 0.051(14) Uani 1 1 d U . .
H5A H -1.0396 0.1957 -0.1870 0.076 Uiso 1 1 calc R . .
H5B H -0.9092 0.0910 -0.2546 0.076 Uiso 1 1 calc R . .
H5C H -0.9306 0.1362 -0.1432 0.076 Uiso 1 1 calc R . .
C6 C -0.745(3) -0.475(3) -0.034(3) 0.011(7) Uani 1 1 d U . .
C7 C -0.803(4) -0.365(3) -0.198(3) 0.018(8) Uani 1 1 d U . .
H7A H -0.8596 -0.2962 -0.2153 0.022 Uiso 1 1 calc R . .
H7B H -0.8145 -0.4259 -0.2213 0.022 Uiso 1 1 calc R . .
C8 C -0.633(3) -0.268(3) -0.229(3) 0.015(7) Uani 1 1 d U . .
C9 C -0.818(6) -0.614(5) -0.047(5) 0.054(14) Uani 1 1 d U . .
H9A H -0.8897 -0.5535 -0.0579 0.081 Uiso 1 1 calc R . .
H9B H -0.8513 -0.6452 0.0134 0.081 Uiso 1 1 calc R . .
H9C H -0.7680 -0.6710 -0.1071 0.081 Uiso 1 1 calc R . .
C10 C -0.663(5) -0.152(4) -0.372(4) 0.042(12) Uani 1 1 d U . .
H10A H -0.6777 -0.2065 -0.4012 0.063 Uiso 1 1 calc R . .
H10B H -0.5874 -0.1475 -0.4217 0.063 Uiso 1 1 calc R . .
H10C H -0.7374 -0.0791 -0.3561 0.063 Uiso 1 1 calc R . .
O1W O -1.030(6) -0.038(5) -0.618(4) 0.093(18) Uani 1 1 d . . .

loop_
_atom_site_aniso_label
_atom_site_aniso_U_11
_atom_site_aniso_U_22
_atom_site_aniso_U_33
_atom_site_aniso_U_23
_atom_site_aniso_U_13
_atom_site_aniso_U_12
Cu1 0.029(3) 0.054(4) 0.053(4) 0.026(3) -0.012(3) -0.017(3)
Cu2 0.042(3) 0.057(4) 0.041(3) 0.028(3) -0.030(3) -0.030(3)
Si1 0.048(12) 0.037(11) 0.035(11) 0.002(9) -0.014(9) -0.014(10)
W1 0.0269(10) 0.0205(9) 0.0303(10) 0.0044(7) -0.0125(8) 0.0017(7)
W2 0.0151(8) 0.0316(10) 0.0235(9) 0.0065(7) -0.0107(7) -0.0094(7)
W3 0.0274(10) 0.0453(13) 0.0296(10) -0.0240(9) -0.0041(8) -0.0058(9)
W4 0.0359(10) 0.0253(9) 0.0312(10) 0.0100(7) -0.0240(8) -0.0125(8)
W5 0.0397(11) 0.0384(11) 0.0244(9) 0.0040(8) -0.0113(8) -0.0299(9)
W6 0.0165(8) 0.0287(10) 0.0369(11) 0.0003(8) 0.0027(7) -0.0133(7)
S1 0.042(7) 0.046(8) 0.024(6) -0.001(5) 0.004(5) -0.011(6)
S2 0.050(8) 0.023(6) 0.065(9) 0.012(6) -0.030(7) -0.008(6)
S3 0.017(5) 0.036(6) 0.024(5) -0.004(5) -0.005(4) 0.000(5)
S4 0.016(5) 0.040(7) 0.026(6) -0.011(5) 0.003(4) -0.008(5)
O1 0.029(18) 0.020(17) 0.06(2) 0.005(15) -0.006(16) -0.001(14)
O2 0.026(18) 0.06(2) 0.06(2) -0.04(2) -0.020(17) 0.009(17)
O3 0.030(10) 0.035(11) 0.037(11) 0.005(8) -0.007(8) -0.022(8)
O4 0.051(12) 0.049(12) 0.043(12) 0.013(9) -0.019(9) -0.025(9)
O5 0.059(12) 0.049(12) 0.051(12) 0.001(8) -0.024(9) -0.028(9)
O6 0.027(10) 0.029(10) 0.028(10) 0.009(8) -0.008(8) -0.013(8)
O7 0.015(13) 0.015(13) 0.016(13) 0.003(9) -0.009(9) -0.005(9)
O8 0.017(14) 0.017(14) 0.018(14) 0.002(9) -0.008(9) -0.006(9)
O9 0.008(12) 0.011(13) 0.007(12) 0.005(9) -0.001(9) -0.003(9)
O10 0.018(13) 0.018(14) 0.013(13) -0.001(9) -0.012(10) -0.004(9)
O11 0.025(11) 0.024(11) 0.018(10) 0.007(7) -0.006(7) -0.010(7)
O11' 0.025(11) 0.024(11) 0.018(10) 0.007(7) -0.006(7) -0.010(7)
O12 0.022(10) 0.023(12) 0.022(11) 0.002(7) -0.007(7) -0.011(7)
O12' 0.022(10) 0.023(12) 0.022(11) 0.002(7) -0.007(7) -0.011(7)
O13 0.039(11) 0.032(10) 0.031(11) 0.009(8) -0.002(8) -0.020(8)
O14 0.023(11) 0.024(11) 0.025(11) 0.004(7) -0.011(7) -0.011(7)
O14' 0.023(11) 0.024(11) 0.025(11) 0.004(7) -0.011(7) -0.011(7)
O15 0.022(11) 0.022(10) 0.018(10) 0.004(7) -0.009(7) -0.008(7)
O15' 0.022(11) 0.022(10) 0.018(10) 0.004(7) -0.009(7) -0.008(7)
O16 0.055(12) 0.048(12) 0.041(12) 0.013(9) -0.023(9) -0.016(9)
O17 0.019(10) 0.019(11) 0.017(10) 0.004(7) -0.008(7) -0.008(7)
O17' 0.019(10) 0.019(11) 0.017(10) 0.004(7) -0.008(7) -0.008(7)
O18 0.023(11) 0.023(12) 0.024(11) 0.005(7) -0.010(7) -0.009(7)
O18' 0.023(11) 0.023(12) 0.024(11) 0.005(7) -0.010(7) -0.009(7)
O19 0.021(12) 0.019(12) 0.017(13) 0.002(9) -0.007(9) -0.006(8)
O19' 0.021(12) 0.019(12) 0.017(13) 0.002(9) -0.007(9) -0.006(8)
O20 0.08(3) 0.07(3) 0.024(18) -0.004(18) -0.003(19) -0.05(3)
O21 0.08(3) 0.05(2) 0.029(18) -0.006(16) -0.006(18) -0.04(2)
O22 0.11(4) 0.04(2) 0.013(16) 0.013(15) -0.015(19) -0.03(2)
N1 0.029(11) 0.022(11) 0.027(11) 0.004(8) -0.006(8) -0.011(8)
N2 0.020(10) 0.016(10) 0.023(10) 0.005(8) -0.007(8) -0.004(8)
N3 0.030(11) 0.033(12) 0.027(11) 0.002(8) -0.009(8) -0.012(9)
N4 0.046(13) 0.039(13) 0.041(13) 0.005(9) -0.014(9) -0.019(9)
N5 0.026(11) 0.026(11) 0.029(11) 0.006(8) -0.009(8) -0.010(8)
N6 0.032(12) 0.034(12) 0.039(12) 0.009(9) -0.012(9) -0.015(9)
N7 0.044(13) 0.045(13) 0.044(13) 0.008(9) -0.016(9) -0.019(9)
N8 0.040(12) 0.032(12) 0.038(12) 0.006(9) -0.012(9) -0.019(9)
N9 0.018(10) 0.022(10) 0.015(10) 0.002(8) -0.005(8) -0.008(8)
N10 0.028(11) 0.031(12) 0.028(11) 0.006(8) -0.009(8) -0.011(8)
N11 0.025(11) 0.031(11) 0.026(11) 0.005(8) -0.013(8) -0.013(8)
N12 0.033(12) 0.043(13) 0.043(13) 0.009(9) -0.015(9) -0.020(9)
N13 0.033(12) 0.035(12) 0.035(12) 0.002(8) -0.018(9) -0.015(9)
N14 0.054(14) 0.052(15) 0.049(14) 0.009(9) -0.022(10) -0.023(10)
N15 0.053(15) 0.054(15) 0.056(15) 0.011(9) -0.023(10) -0.025(10)
N16 0.026(11) 0.029(11) 0.024(11) 0.007(8) -0.008(8) -0.013(8)
C1 0.034(13) 0.028(13) 0.031(13) 0.000(9) -0.014(9) -0.015(9)
C2 0.038(13) 0.027(13) 0.033(13) 0.011(9) -0.009(9) -0.015(9)
C3 0.036(13) 0.030(13) 0.032(13) 0.008(9) -0.012(9) -0.010(9)
C4 0.041(14) 0.041(15) 0.040(14) 0.006(9) -0.017(10) -0.018(10)
C5 0.049(16) 0.049(16) 0.053(16) 0.009(10) -0.021(10) -0.020(10)
C6 0.005(10) 0.017(11) 0.007(10) -0.002(8) -0.002(8) -0.003(8)
C7 0.015(11) 0.017(11) 0.019(11) 0.005(8) -0.006(8) -0.006(8)
C8 0.015(8) 0.017(9) 0.012(9) 0.005(5) -0.006(5) -0.006(5)
C9 0.053(17) 0.053(17) 0.057(17) 0.004(10) -0.020(10) -0.027(11)
C10 0.041(14) 0.043(15) 0.037(14) 0.012(9) -0.019(10) -0.013(10)
O1W 0.15(5) 0.10(4) 0.05(3) 0.00(3) -0.05(3) -0.06(4)

loop_
_atom_type_symbol
_atom_type_description
_atom_type_scat_dispersion_real
_atom_type_scat_dispersion_imag
_atom_type_scat_source
C C 0.0033 0.0016 'International Tables Vol C Tables 4.2.6.8 and 6.1.1.4'
H H 0.0000 0.0000 'International Tables Vol C Tables 4.2.6.8 and 6.1.1.4'
Cu Cu 0.3201 1.2651 'International Tables Vol C Tables 4.2.6.8 and 6.1.1.4'
N N 0.0061 0.0033 'International Tables Vol C Tables 4.2.6.8 and 6.1.1.4'
O O 0.0106 0.0060 'International Tables Vol C Tables 4.2.6.8 and 6.1.1.4'
S S 0.1246 0.1234 'International Tables Vol C Tables 4.2.6.8 and 6.1.1.4'
Si Si 0.0817 0.0704 'International Tables Vol C Tables 4.2.6.8 and 6.1.1.4'
W W -0.8490 6.8722 'International Tables Vol C Tables 4.2.6.8 and 6.1.1.4'

loop_
_geom_angle_atom_site_label_1
_geom_angle_atom_site_label_2
_geom_angle_atom_site_label_3
_geom_angle
_geom_angle_site_symmetry_1
_geom_angle_site_symmetry_3
_geom_angle_publ_flag
N2 Cu1 N5 124.1(15) 2_255 . ?
N2 Cu1 N1 110.2(14) 2_255 . ?
N5 Cu1 N1 115.9(14) . . ?
N2 Cu1 O3 101.8(12) 2_255 . ?
N5 Cu1 O3 104.0(13) . . ?
N1 Cu1 O3 94.8(13) . . ?
N9 Cu2 N10 107.1(14) . 2_445 ?
N9 Cu2 N13 119.9(14) . . ?
N10 Cu2 N13 130.8(15) 2_445 . ?
O10 Si1 O10 179.999(8) . 2_344 ?
O10 Si1 O9 65(2) . . ?
O10 Si1 O9 115(2) 2_344 . ?
O10 Si1 O9 115(2) . 2_344 ?
O10 Si1 O9 65(2) 2_344 2_344 ?
O9 Si1 O9 179.999(4) . 2_344 ?
O10 Si1 O8 113(2) . 2_344 ?
O10 Si1 O8 67(2) 2_344 2_344 ?
O9 Si1 O8 72(2) . 2_344 ?
O9 Si1 O8 108(2) 2_344 2_344 ?
O10 Si1 O8 67(2) . . ?
O10 Si1 O8 113(2) 2_344 . ?
O9 Si1 O8 108(2) . . ?
O9 Si1 O8 72(2) 2_344 . ?
O8 Si1 O8 180.000(6) 2_344 . ?
O10 Si1 O7 70(2) . 2_344 ?
O10 Si1 O7 110(2) 2_344 2_344 ?
O9 Si1 O7 105(2) . 2_344 ?
O9 Si1 O7 75(2) 2_344 2_344 ?
O8 Si1 O7 75(2) 2_344 2_344 ?
O8 Si1 O7 105(2) . 2_344 ?
O10 Si1 O7 110(2) . . ?
O10 Si1 O7 70(2) 2_344 . ?
O9 Si1 O7 75(2) . . ?
O9 Si1 O7 105(2) 2_344 . ?
O8 Si1 O7 105(2) 2_344 . ?
O8 Si1 O7 75(2) . . ?
O7 Si1 O7 179.998(6) 2_344 . ?
O1 W1 O20 100.4(19) . . ?
O1 W1 O21 100.6(18) . . ?
O20 W1 O21 88.7(15) . . ?
O1 W1 O18' 90(2) . . ?
O20 W1 O18' 94(2) . . ?
O21 W1 O18' 168(2) . . ?
O1 W1 O17 110(2) . . ?
O20 W1 O17 149(2) . . ?
O21 W1 O17 80(2) . . ?
O18' W1 O17 92(2) . . ?
O1 W1 O18 114(2) . . ?
O20 W1 O18 85(2) . . ?
O21 W1 O18 146(2) . . ?
O18' W1 O18 24(2) . . ?
O17 W1 O18 88(2) . . ?
O1 W1 O17' 90(2) . . ?
O20 W1 O17' 170(2) . . ?
O21 W1 O17' 90(2) . . ?
O18' W1 O17' 86(2) . . ?
O17 W1 O17' 21.1(18) . . ?
O18 W1 O17' 91(2) . . ?
O1 W1 O8 157.3(18) . 2_344 ?
O20 W1 O8 98.0(19) . 2_344 ?
O21 W1 O8 93.0(18) . 2_344 ?
O18' W1 O8 76(2) . 2_344 ?
O17 W1 O8 54(2) . 2_344 ?
O18 W1 O8 55(2) . 2_344 ?
O17' W1 O8 72(2) . 2_344 ?
O1 W1 O10 158.2(17) . 2_344 ?
O20 W1 O10 65.5(18) . 2_344 ?
O21 W1 O10 64.0(16) . 2_344 ?
O18' W1 O10 107(2) . 2_344 ?
O17 W1 O10 84(2) . 2_344 ?
O18 W1 O10 83(2) . 2_344 ?
O17' W1 O10 105(2) . 2_344 ?
O8 W1 O10 44.3(16) 2_344 2_344 ?
O2 W2 O15' 110(3) . . ?
O2 W2 O13 99.9(18) . . ?
O15' W2 O13 86(2) . . ?
O2 W2 O22 102(2) . . ?
O15' W2 O22 88(2) . . ?
O13 W2 O22 157.5(18) . . ?
O2 W2 O20 100.9(19) . 2_344 ?
O15' W2 O20 149(3) . 2_344 ?
O13 W2 O20 88.6(14) . 2_344 ?
O22 W2 O20 85.1(16) . 2_344 ?
O2 W2 O15 91(3) . . ?
O15' W2 O15 20(2) . . ?
O13 W2 O15 93(2) . . ?
O22 W2 O15 89(2) . . ?
O20 W2 O15 168(3) 2_344 . ?
O2 W2 O9 159(2) . . ?
O15' W2 O9 55(3) . . ?
O13 W2 O9 93.9(15) . . ?
O22 W2 O9 65.2(18) . . ?
O20 W2 O9 94.6(18) 2_344 . ?
O15 W2 O9 73(3) . . ?
O2 W2 O10 158(2) . . ?
O15' W2 O10 86(3) . . ?
O13 W2 O10 65.8(15) . . ?
O22 W2 O10 92.2(19) . . ?
O20 W2 O10 63.8(18) 2_344 . ?
O15 W2 O10 106(3) . . ?
O9 W2 O10 42.5(16) . . ?
O3 W3 O18 111(2) . . ?
O3 W3 O14' 114(2) . . ?
O18 W3 O14' 135(3) . . ?
O3 W3 O12' 110(2) . . ?
O18 W3 O12' 93(3) . . ?
O14' W3 O12' 74(3) . . ?
O3 W3 O19 113(2) . . ?
O18 W3 O19 72(3) . . ?
O14' W3 O19 89(2) . . ?
O12' W3 O19 138(3) . . ?
O3 W3 O12 94(2) . . ?
O18 W3 O12 89(3) . . ?
O14' W3 O12 90(3) . . ?
O12' W3 O12 19(2) . . ?
O19 W3 O12 151(3) . . ?
O3 W3 O14 91(2) . . ?
O18 W3 O14 155(3) . . ?
O14' W3 O14 25(2) . . ?
O12' W3 O14 91(3) . . ?
O19 W3 O14 89(2) . . ?
O12 W3 O14 102(2) . . ?
O3 W3 O19' 92.2(19) . . ?
O18 W3 O19' 87(2) . . ?
O14' W3 O19' 89(2) . . ?
O12' W3 O19' 156(3) . . ?
O19 W3 O19' 22.5(18) . . ?
O12 W3 O19' 174(3) . . ?
O14 W3 O19' 80(2) . . ?
O3 W3 O18' 92(2) . . ?
O18 W3 O18' 20(2) . . ?
O14' W3 O18' 153(3) . . ?
O12' W3 O18' 92(2) . . ?
O19 W3 O18' 86(2) . . ?
O12 W3 O18' 82(2) . . ?
O14 W3 O18' 175(2) . . ?
O19' W3 O18' 96(2) . . ?
O3 W3 O7 154.8(16) . 2_344 ?
O18 W3 O7 86(2) . 2_344 ?
O14' W3 O7 51(2) . 2_344 ?
O12' W3 O7 87(3) . 2_344 ?
O19 W3 O7 53(2) . 2_344 ?
O12 W3 O7 106(2) . 2_344 ?
O14 W3 O7 69.3(19) . 2_344 ?
O19' W3 O7 69(2) . 2_344 ?
O18' W3 O7 106(2) . 2_344 ?
O3 W3 O8 155.3(16) . 2_344 ?
O18 W3 O8 54(2) . 2_344 ?
O14' W3 O8 84(2) . 2_344 ?
O12' W3 O8 58(2) . 2_344 ?
O19 W3 O8 83(2) . 2_344 ?
O12 W3 O8 69(2) . 2_344 ?
O14 W3 O8 109(2) . 2_344 ?
O19' W3 O8 105(2) . 2_344 ?
O18' W3 O8 68(2) . 2_344 ?
O7 W3 O8 49.8(17) 2_344 2_344 ?
O4 W4 O11 114(2) . . ?
O4 W4 O21 100.4(18) . 2_344 ?
O11 W4 O21 85(2) . 2_344 ?
O4 W4 O13 99.1(16) . . ?
O11 W4 O13 146.8(18) . . ?
O21 W4 O13 87.7(15) 2_344 . ?
O4 W4 O14' 114(2) . . ?
O11 W4 O14' 86(2) . . ?
O21 W4 O14' 145(2) 2_344 . ?
O13 W4 O14' 81(2) . . ?
O4 W4 O11' 85(2) . . ?
O11 W4 O11' 29(2) . . ?
O21 W4 O11' 95(2) 2_344 . ?
O13 W4 O11' 175(2) . . ?
O14' W4 O11' 95(2) . . ?
O4 W4 O14 91(2) . . ?
O11 W4 O14 88(2) . . ?
O21 W4 O14 169(2) 2_344 . ?
O13 W4 O14 92.8(18) . . ?
O14' W4 O14 25(2) . . ?
O11' W4 O14 84(2) . . ?
O4 W4 O7 157.2(18) . 2_344 ?
O11 W4 O7 51.2(19) . 2_344 ?
O21 W4 O7 95.8(18) 2_344 2_344 ?
O13 W4 O7 97.4(16) . 2_344 ?
O14' W4 O7 53(2) . 2_344 ?
O11' W4 O7 77(2) . 2_344 ?
O14 W4 O7 73(2) . 2_344 ?
O4 W4 O10 155.8(17) . . ?
O11 W4 O10 83.3(19) . . ?
O21 W4 O10 62.8(16) 2_344 . ?
O13 W4 O10 64.8(15) . . ?
O14' W4 O10 82(2) . . ?
O11' W4 O10 112(2) . . ?
O14 W4 O10 107(2) . . ?
O7 W4 O10 47.0(17) 2_344 . ?
O5 W5 O17 111(2) . . ?
O5 W5 O15' 110(3) . . ?
O17 W5 O15' 139(3) . . ?
O5 W5 O12' 109(3) . . ?
O17 W5 O12' 92(2) . . ?
O15' W5 O12' 77(3) . . ?
O5 W5 O16 101.2(18) . 2_344 ?
O17 W5 O16 82(2) . 2_344 ?
O15' W5 O16 89(2) . 2_344 ?
O12' W5 O16 150(3) . 2_344 ?
O5 W5 O12 91(3) . . ?
O17 W5 O12 90(2) . . ?
O15' W5 O12 92(3) . . ?
O12' W5 O12 21(2) . . ?
O16 W5 O12 167(2) 2_344 . ?
O5 W5 O17' 91(2) . . ?
O17 W5 O17' 21.0(19) . . ?
O15' W5 O17' 159(3) . . ?
O12' W5 O17' 93(2) . . ?
O16 W5 O17' 91.5(19) 2_344 . ?
O12 W5 O17' 84(3) . . ?
O5 W5 O15 92(3) . . ?
O17 W5 O15 156(3) . . ?
O15' W5 O15 18(2) . . ?
O12' W5 O15 86(3) . . ?
O16 W5 O15 88(2) 2_344 . ?
O12 W5 O15 96(3) . . ?
O17' W5 O15 177(3) . . ?
O5 W5 O8 156.0(19) . 2_344 ?
O17 W5 O8 54(2) . 2_344 ?
O15' W5 O8 88(3) . 2_344 ?
O12' W5 O8 59(2) . 2_344 ?
O16 W5 O8 95.1(17) 2_344 2_344 ?
O12 W5 O8 72(2) . 2_344 ?
O17' W5 O8 71(2) . 2_344 ?
O15 W5 O8 106(3) . 2_344 ?
O5 W5 O9 156.9(18) . . ?
O17 W5 O9 87(2) . . ?
O15' W5 O9 53(2) . . ?
O12' W5 O9 83(3) . . ?
O16 W5 O9 66.7(16) 2_344 . ?
O12 W5 O9 104(3) . . ?
O17' W5 O9 108(2) . . ?
O15 W5 O9 69(2) . . ?
O8 W5 O9 47.0(16) 2_344 . ?
O6 W6 O11 112.9(19) . . ?
O6 W6 O19 114(2) . . ?
O11 W6 O19 89(2) . . ?
O6 W6 O22 101.2(17) . 2_344 ?
O11 W6 O22 146(2) . 2_344 ?
O19 W6 O22 82(2) . 2_344 ?
O6 W6 O16 98.6(16) . . ?
O11 W6 O16 80(2) . . ?
O19 W6 O16 148(2) . . ?
O22 W6 O16 90.4(15) 2_344 . ?
O6 W6 O19' 92(2) . . ?
O11 W6 O19' 89(2) . . ?
O19 W6 O19' 23.7(19) . . ?
O22 W6 O19' 96(2) 2_344 . ?
O16 W6 O19' 167(2) . . ?
O6 W6 O11' 88.5(19) . . ?
O11 W6 O11' 25(2) . . ?
O19 W6 O11' 93(2) . . ?
O22 W6 O11' 170(2) 2_344 . ?
O16 W6 O11' 88.8(19) . . ?
O19' W6 O11' 83(2) . . ?
O6 W6 O7 155.7(16) . 2_344 ?
O11 W6 O7 50(2) . 2_344 ?
O19 W6 O7 56(2) . 2_344 ?
O22 W6 O7 98.7(18) 2_344 2_344 ?
O16 W6 O7 94.9(17) . 2_344 ?
O19' W6 O7 72(2) . 2_344 ?
O11' W6 O7 72(2) . 2_344 ?
O6 W6 O9 155.1(15) . 2_344 ?
O11 W6 O9 84.2(19) . 2_344 ?
O19 W6 O9 84(2) . 2_344 ?
O22 W6 O9 61.9(17) 2_344 2_344 ?
O16 W6 O9 65.4(16) . 2_344 ?
O19' W6 O9 107(2) . 2_344 ?
O11' W6 O9 109.2(19) . 2_344 ?
O7 W6 O9 49.0(16) 2_344 2_344 ?
C1 S1 C2 101(2) . . ?
C2 S2 C3 103(2) . . ?
C6 S3 C7 104.7(17) . . ?
C8 S4 C7 102.2(18) . . ?
W3 O3 Cu1 149.5(17) . . ?
Si1 O7 O11 134(3) . 2_344 ?
Si1 O7 W4 123(3) . 2_344 ?
O11 O7 W4 52(2) 2_344 2_344 ?
Si1 O7 W6 120(2) . 2_344 ?
O11 O7 W6 48(2) 2_344 2_344 ?
W4 O7 W6 99.0(19) 2_344 2_344 ?
Si1 O7 W3 117(2) . 2_344 ?
O11 O7 W3 109(3) 2_344 2_344 ?
W4 O7 W3 97.5(18) 2_344 2_344 ?
W6 O7 W3 95.3(18) 2_344 2_344 ?
Si1 O8 O10 54(2) . . ?
Si1 O8 W1 124(3) . 2_344 ?
O10 O8 W1 70(2) . 2_344 ?
Si1 O8 W5 121(3) . 2_344 ?
O10 O8 W5 135(3) . 2_344 ?
W1 O8 W5 97.8(19) 2_344 2_344 ?
Si1 O8 W3 118(3) . 2_344 ?
O10 O8 W3 130(3) . 2_344 ?
W1 O8 W3 95.5(18) 2_344 2_344 ?
W5 O8 W3 93.7(17) 2_344 2_344 ?
Si1 O9 O10 56(2) . . ?
Si1 O9 W2 128(2) . . ?
O10 O9 W2 72(2) . . ?
Si1 O9 W5 121(2) . . ?
O10 O9 W5 138(3) . . ?
W2 O9 W5 96.5(17) . . ?
Si1 O9 W6 117(2) . 2_344 ?
O10 O9 W6 128(3) . 2_344 ?
W2 O9 W6 94.4(16) . 2_344 ?
W5 O9 W6 92.1(15) . 2_344 ?
Si1 O10 O9 59(2) . . ?
Si1 O10 O8 59(2) . . ?
O9 O10 O8 98(3) . . ?
Si1 O10 W1 124(3) . 2_344 ?
O9 O10 W1 134(3) . 2_344 ?
O8 O10 W1 66(2) . 2_344 ?
Si1 O10 W2 124(3) . . ?
O9 O10 W2 66(2) . . ?
O8 O10 W2 135(3) . . ?
W1 O10 W2 94.3(17) 2_344 . ?
Si1 O10 W4 120(3) . . ?
O9 O10 W4 128(3) . . ?
O8 O10 W4 126(3) . . ?
W1 O10 W4 93.1(17) 2_344 . ?
W2 O10 W4 93.2(16) . . ?
W6 O11 O7 82(3) . 2_344 ?
W6 O11 W4 154(3) . . ?
O7 O11 W4 77(2) 2_344 . ?
W4 O11' W6 112(3) . . ?
W5 O12 W3 124(4) . . ?
W3 O12' W5 145(3) . . ?
W4 O13 W2 135.9(19) . . ?
W4 O14 W3 119(3) . . ?
W3 O14' W4 151(3) . . ?
W2 O15 W5 121(4) . . ?
W2 O15' W5 152(4) . . ?
W6 O16 W5 135(2) . 2_344 ?
W5 O17 W1 148(3) . . ?
W5 O17' W1 119(3) . . ?
W3 O18 W1 150(3) . . ?
W1 O18' W3 120(3) . . ?
W6 O19 W3 150(3) . . ?
W6 O19' W3 122(3) . . ?
W1 O20 W2 136(2) . 2_344 ?
W4 O21 W1 140(2) 2_344 . ?
W6 O22 W2 138(3) 2_344 . ?
C1 N1 N2 108(4) . . ?
C1 N1 Cu1 128(3) . . ?
N2 N1 Cu1 123(3) . . ?
N3 N2 N1 107(3) . . ?
N3 N2 Cu1 127(3) . 2_255 ?
N1 N2 Cu1 126(3) . 2_255 ?
N2 N3 N4 107(4) . . ?
N3 N4 C1 110(4) . . ?
N3 N4 C4 118(4) . . ?
C1 N4 C4 131(4) . . ?
C3 N5 N6 106(4) . . ?
C3 N5 Cu1 128(3) . . ?
N6 N5 Cu1 126(3) . . ?
N7 N6 N5 111(4) . . ?
N6 N7 N8 103(4) . . ?
C3 N8 N7 109(4) . . ?
C3 N8 C5 126(4) . . ?
N7 N8 C5 124(4) . . ?
N10 N9 C6 102(3) . . ?
N10 N9 Cu2 124(3) . . ?
C6 N9 Cu2 131(3) . . ?
N11 N10 N9 111(3) . . ?
N11 N10 Cu2 124(3) . 2_445 ?
N9 N10 Cu2 123(3) . 2_445 ?
N10 N11 N12 106(3) . . ?
C6 N12 N11 110(4) . . ?
C6 N12 C9 131(4) . . ?
N11 N12 C9 119(4) . . ?
C8 N13 N14 104(4) . . ?
C8 N13 Cu2 131(3) . . ?
N14 N13 Cu2 125(3) . . ?
N15 N14 N13 108(4) . . ?
N16 N15 N14 107(5) . . ?
C8 N16 N15 111(4) . . ?
C8 N16 C10 134(4) . . ?
N15 N16 C10 115(4) . . ?
N1 C1 N4 108(4) . . ?
N1 C1 S1 126(4) . . ?
N4 C1 S1 126(4) . . ?
S2 C2 S1 117(2) . . ?
S2 C2 H2A 108.1 . . ?
S1 C2 H2A 108.1 . . ?
S2 C2 H2B 108.1 . . ?
S1 C2 H2B 108.1 . . ?
H2A C2 H2B 107.3 . . ?
N8 C3 N5 111(4) . . ?
N8 C3 S2 127(4) . . ?
N5 C3 S2 122(4) . . ?
N4 C4 H4A 109.5 . . ?
N4 C4 H4B 109.5 . . ?
H4A C4 H4B 109.5 . . ?
N4 C4 H4C 109.5 . . ?
H4A C4 H4C 109.5 . . ?
H4B C4 H4C 109.5 . . ?
N8 C5 H5A 109.5 . . ?
N8 C5 H5B 109.5 . . ?
H5A C5 H5B 109.5 . . ?
N8 C5 H5C 109.5 . . ?
H5A C5 H5C 109.5 . . ?
H5B C5 H5C 109.5 . . ?
N12 C6 N9 111(3) . . ?
N12 C6 S3 129(3) . . ?
N9 C6 S3 120(3) . . ?
S3 C7 S4 119(2) . . ?
S3 C7 H7A 107.6 . . ?
S4 C7 H7A 107.6 . . ?
S3 C7 H7B 107.6 . . ?
S4 C7 H7B 107.6 . . ?
H7A C7 H7B 107.0 . . ?
N16 C8 N13 109(4) . . ?
N16 C8 S4 127(3) . . ?
N13 C8 S4 124(3) . . ?
N12 C9 H9A 109.5 . . ?
N12 C9 H9B 109.5 . . ?
H9A C9 H9B 109.5 . . ?
N12 C9 H9C 109.5 . . ?
H9A C9 H9C 109.5 . . ?
H9B C9 H9C 109.5 . . ?
N16 C10 H10A 109.5 . . ?
N16 C10 H10B 109.5 . . ?
H10A C10 H10B 109.5 . . ?
N16 C10 H10C 109.5 . . ?
H10A C10 H10C 109.5 . . ?
H10B C10 H10C 109.5 . . ?

loop_
_geom_bond_atom_site_label_1
_geom_bond_atom_site_label_2
_geom_bond_distance
_geom_bond_site_symmetry_2
_geom_bond_publ_flag
Cu1 N2 1.98(3) 2_255 ?
Cu1 N5 2.00(4) . ?
Cu1 N1 2.05(4) . ?
Cu1 O3 2.34(3) . ?
Cu2 N9 1.95(3) . ?
Cu2 N10 1.96(4) 2_445 ?
Cu2 N13 1.99(4) . ?
Si1 O10 1.57(5) . ?
Si1 O10 1.57(5) 2_344 ?
Si1 O9 1.61(5) . ?
Si1 O9 1.61(5) 2_344 ?
Si1 O8 1.66(5) 2_344 ?
Si1 O8 1.66(5) . ?
Si1 O7 1.71(5) 2_344 ?
Si1 O7 1.71(5) . ?
W1 O1 1.67(3) . ?
W1 O20 1.84(4) . ?
W1 O21 1.88(3) . ?
W1 O18' 1.89(6) . ?
W1 O17 1.90(5) . ?
W1 O18 1.92(6) . ?
W1 O17' 2.06(6) . ?
W1 O8 2.32(5) 2_344 ?
W1 O10 2.40(5) 2_344 ?
W2 O2 1.67(3) . ?
W2 O15' 1.81(5) . ?
W2 O13 1.91(3) . ?
W2 O22 1.91(3) . ?
W2 O20 1.96(4) 2_344 ?
W2 O15 1.97(7) . ?
W2 O9 2.31(4) . ?
W2 O10 2.41(5) . ?
W3 O3 1.67(3) . ?
W3 O18 1.72(6) . ?
W3 O14' 1.74(6) . ?
W3 O12' 1.79(5) . ?
W3 O19 1.87(5) . ?
W3 O12 2.04(7) . ?
W3 O14 2.05(6) . ?
W3 O19' 2.07(6) . ?
W3 O18' 2.17(6) . ?
W3 O7 2.43(5) 2_344 ?
W3 O8 2.45(5) 2_344 ?
W4 O4 1.68(4) . ?
W4 O11 1.84(5) . ?
W4 O21 1.87(3) 2_344 ?
W4 O13 1.91(3) . ?
W4 O14' 1.91(6) . ?
W4 O11' 2.01(6) . ?
W4 O14 2.04(6) . ?
W4 O7 2.27(5) 2_344 ?
W4 O10 2.46(5) . ?
W5 O5 1.63(4) . ?
W5 O17 1.78(5) . ?
W5 O15' 1.82(5) . ?
W5 O12' 1.90(5) . ?
W5 O16 1.92(4) 2_344 ?
W5 O12 1.94(6) . ?
W5 O17' 2.04(6) . ?
W5 O15 2.08(7) . ?
W5 O8 2.38(5) 2_344 ?
W5 O9 2.42(5) . ?
W6 O6 1.67(3) . ?
W6 O11 1.76(5) . ?
W6 O19 1.78(5) . ?
W6 O22 1.86(4) 2_344 ?
W6 O16 1.90(4) . ?
W6 O19' 1.97(6) . ?
W6 O11' 2.23(6) . ?
W6 O7 2.35(5) 2_344 ?
W6 O9 2.49(4) 2_344 ?
S1 C1 1.76(5) . ?
S1 C2 1.90(5) . ?
S2 C2 1.74(5) . ?
S2 C3 1.76(5) . ?
S3 C6 1.76(4) . ?
S3 C7 1.79(4) . ?
S4 C8 1.79(4) . ?
S4 C7 1.82(4) . ?
O7 O11 1.82(7) 2_344 ?
O7 W4 2.27(5) 2_344 ?
O7 W6 2.35(5) 2_344 ?
O7 W3 2.43(5) 2_344 ?
O8 O10 1.78(7) . ?
O8 W1 2.32(5) 2_344 ?
O8 W5 2.38(5) 2_344 ?
O8 W3 2.45(5) 2_344 ?
O9 O10 1.71(7) . ?
O9 W6 2.49(4) 2_344 ?
O10 W1 2.40(5) 2_344 ?
O11 O7 1.82(7) 2_344 ?
O16 W5 1.92(4) 2_344 ?
O20 W2 1.96(4) 2_344 ?
O21 W4 1.87(3) 2_344 ?
O22 W6 1.86(4) 2_344 ?
N1 C1 1.26(6) . ?
N1 N2 1.37(5) . ?
N2 N3 1.30(5) . ?
N2 Cu1 1.98(3) 2_255 ?
N3 N4 1.31(5) . ?
N4 C1 1.32(6) . ?
N4 C4 1.46(6) . ?
N5 C3 1.32(6) . ?
N5 N6 1.34(5) . ?
N6 N7 1.32(6) . ?
N7 N8 1.41(6) . ?
N8 C3 1.26(6) . ?
N8 C5 1.56(7) . ?
N9 N10 1.39(5) . ?
N9 C6 1.41(5) . ?
N10 N11 1.32(5) . ?
N10 Cu2 1.96(4) 2_445 ?
N11 N12 1.39(5) . ?
N12 C6 1.25(5) . ?
N12 C9 1.40(7) . ?
N13 C8 1.33(5) . ?
N13 N14 1.33(6) . ?
N14 N15 1.28(6) . ?
N15 N16 1.27(6) . ?
N16 C8 1.22(5) . ?
N16 C10 1.51(6) . ?
C2 H2A 0.9700 . ?
C2 H2B 0.9700 . ?
C4 H4A 0.9600 . ?
C4 H4B 0.9600 . ?
C4 H4C 0.9600 . ?
C5 H5A 0.9600 . ?
C5 H5B 0.9600 . ?
C5 H5C 0.9600 . ?
C7 H7A 0.9700 . ?
C7 H7B 0.9700 . ?
C9 H9A 0.9600 . ?
C9 H9B 0.9600 . ?
C9 H9C 0.9600 . ?
C10 H10A 0.9600 . ?
C10 H10B 0.9600 . ?
C10 H10C 0.9600 . ?
